data_1501963
loop_
_publ_author_name
'Brock, E. Anne'
'Davies, Stephen G.'
'Lee, James A.'
'Roberts, Paul M.'
'Thomson, James E.'

_publ_section_title
;
 Asymmetric synthesis of polyhydroxylated pyrrolizidines via transannular
 iodoamination with concomitant N-debenzylation.
;
_journal_issue 7
_journal_name_full 'Organic letters'
_journal_page_first 1594
_journal_page_last 1597
_journal_paper_doi 10.1021/ol103090z
_journal_volume 13
_journal_year 2011
_chemical_absolute_configuration ad
_chemical_formula_moiety 'C24 H35 I2 N1 O5'
_chemical_formula_sum 'C24 H35 I2 N O5'
_chemical_formula_weight 671.35
_space_group_IT_number 1
_symmetry_cell_setting triclinic
_symmetry_space_group_name_Hall 'P 1'
_symmetry_space_group_name_H-M 'P 1'
_atom_sites_solution_hydrogens geom
_atom_sites_solution_primary direct
_cell_angle_alpha 96.9997(19)
_cell_angle_beta 101.3959(18)
_cell_angle_gamma 96.5153(14)
_cell_formula_units_Z 1
_cell_length_a 8.3429(2)
_cell_length_b 8.7613(3)
_cell_length_c 9.7629(3)
_cell_measurement_reflns_used 2745
_cell_measurement_temperature 150
_cell_measurement_theta_max 27
_cell_measurement_theta_min 5
_cell_volume 687.36(4)
_computing_cell_refinement 'DENZO/SCALEPACK (Otwinowski & Minor, 1997)'
_computing_data_collection 'COLLECT (Nonius, 1997-2001).'
_computing_data_reduction 'DENZO/SCALEPACK (Otwinowski & Minor, 1997)'
_computing_molecular_graphics 'CAMERON (Watkin et al., 1996)'
_computing_publication_material 'CRYSTALS (Betteridge et al., 2003)'
_computing_structure_refinement 'CRYSTALS (Betteridge et al., 2003)'
_computing_structure_solution 'SIR92 (Altomare et al., 1994)'
_diffrn_ambient_temperature 150
_diffrn_measured_fraction_theta_full 0.991
_diffrn_measured_fraction_theta_max 0.989
_diffrn_measurement_device 'Nonius KappaCCD'
_diffrn_measurement_device_type Area
_diffrn_measurement_method \w
_diffrn_radiation_monochromator graphite
_diffrn_radiation_type 'Mo K\a'
_diffrn_radiation_wavelength 0.71073
_diffrn_reflns_av_R_equivalents 0.000
_diffrn_reflns_limit_h_max 10
_diffrn_reflns_limit_h_min -10
_diffrn_reflns_limit_k_max 9
_diffrn_reflns_limit_k_min -11
_diffrn_reflns_limit_l_max 12
_diffrn_reflns_limit_l_min -12
_diffrn_reflns_number 5243
_diffrn_reflns_theta_full 26.678
_diffrn_reflns_theta_max 27.503
_diffrn_reflns_theta_min 5.215
_diffrn_standards_number 0
_exptl_absorpt_coefficient_mu 2.319
_exptl_absorpt_correction_T_max 0.85
_exptl_absorpt_correction_T_min 0.81
_exptl_absorpt_correction_type multi-scan
_exptl_absorpt_process_details 'DENZO/SCALEPACK (Otwinowski & Minor, 1997)'
_exptl_crystal_colour colourless
_exptl_crystal_density_diffrn 1.622
_exptl_crystal_density_method 'not measured'
_exptl_crystal_description plate
_exptl_crystal_F_000 332
_exptl_crystal_size_max 0.11
_exptl_crystal_size_mid 0.09
_exptl_crystal_size_min 0.07
_refine_diff_density_max 1.32
_refine_diff_density_min -0.78
_refine_ls_abs_structure_details 'Flack (1983), 2128 Friedel-pairs'
_refine_ls_abs_structure_Flack 0.052(18)
_refine_ls_extinction_method None
_refine_ls_goodness_of_fit_ref 1.0144
_refine_ls_hydrogen_treatment constr
_refine_ls_matrix_type full
_refine_ls_number_parameters 290
_refine_ls_number_reflns 5242
_refine_ls_number_restraints 3
_refine_ls_R_factor_all 0.0255
_refine_ls_R_factor_gt 0.0242
_refine_ls_shift/su_max 0.000105
_refine_ls_structure_factor_coef Fsqd
_refine_ls_weighting_details
;
 Method= Modified Sheldrick 
 w=1/[\s^2^(F^2^) + ( 0.01P)^2^ + 0.64P] 
 ,where P=(max(Fo^2^,0) + 2Fc^2^)/3 
;
_refine_ls_weighting_scheme calc
_refine_ls_wR_factor_all 0.0558
_refine_ls_wR_factor_gt 0.0546
_refine_ls_wR_factor_ref 0.0558
_reflns_limit_h_max 10
_reflns_limit_h_min -10
_reflns_limit_k_max 9
_reflns_limit_k_min -11
_reflns_limit_l_max 12
_reflns_limit_l_min -12
_reflns_number_gt 5061
_reflns_number_total 5243
_reflns_threshold_expression I>2.0\s(I)
_oxford_diffrn_Wilson_B_factor 2.11
_oxford_diffrn_Wilson_scale 2.54
_oxford_refine_ls_r_factor_ref 0.0255
_oxford_refine_ls_scale 0.6228(6)
_oxford_reflns_number_all 5242
_oxford_reflns_threshold_expression_ref I>-3.0\s(I)
_cod_data_source_file ol103090z_si_002.cif
_cod_data_source_block 1
_cod_depositor_comments
;
The following automatic conversions were performed:

'_symmetry_cell_setting' value 'Triclinic' changed to 'triclinic'
according to /home/saulius/struct/CIF-dictionaries/cif_core.dic
dictionary named 'cif_core.dic' version 2.4.1 from 2010-06-29.

Automatic conversion script
Id: cif_fix_values 1715 2011-07-08 13:25:40Z adriana 
;
_cod_original_sg_symbol_H-M 'P 1 '
_cod_original_formula_sum 'C24 H35 I2 N1 O5'
_cod_database_code 1501963

loop_
_symmetry_equiv_pos_as_xyz
x,y,z

loop_
_atom_site_label
_atom_site_type_symbol
_atom_site_fract_x
_atom_site_fract_y
_atom_site_fract_z
_atom_site_U_iso_or_equiv
_atom_site_occupancy
_atom_site_adp_type
_atom_site_refinement_flags_posn
I1 I 0.04112(7) 0.22198(7) 0.17025(6) 0.0258 1.0000 Uani .
I2 I 0.64944(7) 1.08799(7) 0.26004(6) 0.0264 1.0000 Uani .
C3 C 0.4064(4) 0.9981(4) 0.2862(4) 0.0221 1.0000 Uani .
C4 C 0.4072(4) 0.9392(4) 0.4274(3) 0.0186 1.0000 Uani .
N5 N 0.2632(3) 0.8042(3) 0.3927(3) 0.0171 1.0000 Uani .
C6 C 0.2803(4) 0.7282(4) 0.2482(3) 0.0208 1.0000 Uani .
C7 C 0.3186(5) 0.8625(5) 0.1697(4) 0.0265 1.0000 Uani .
C8 C 0.2970(4) 0.7001(4) 0.5088(3) 0.0184 1.0000 Uani .
C9 C 0.4786(4) 0.7505(4) 0.5813(4) 0.0206 1.0000 Uani .
C10 C 0.5544(4) 0.8651(4) 0.4987(4) 0.0218 1.0000 Uani .
O11 O 0.4863(3) 0.8465(3) 0.7124(3) 0.0269 1.0000 Uani .
C12 C 0.6335(5) 0.9565(5) 0.7400(4) 0.0264 1.0000 Uani .
O13 O 0.6671(3) 0.9744(4) 0.6020(3) 0.0270 1.0000 Uani .
C14 C 0.5978(6) 1.1089(5) 0.8114(5) 0.0385 1.0000 Uani .
C15 C 0.7765(5) 0.8945(5) 0.8245(5) 0.0405 1.0000 Uani .
C16 C 0.2534(4) 0.5254(4) 0.4612(4) 0.0190 1.0000 Uani .
O17 O 0.3673(3) 0.4675(3) 0.3865(3) 0.0241 1.0000 Uani .
C18 C 0.2498(4) 0.4415(4) 0.5900(4) 0.0216 1.0000 Uani .
O19 O 0.1547(3) 0.5055(3) 0.6701(3) 0.0248 1.0000 Uani .
C20 C 0.1306(5) 0.4452(5) 0.8016(4) 0.0251 1.0000 Uani .
C21 C 0.0531(6) 0.2767(6) 0.7690(5) 0.0380 1.0000 Uani .
C22 C 0.2943(5) 0.4702(6) 0.9064(4) 0.0382 1.0000 Uani .
C23 C 0.0135(6) 0.5488(6) 0.8531(5) 0.0421 1.0000 Uani .
O24 O 0.3209(4) 0.3332(3) 0.6113(3) 0.0331 1.0000 Uani .
C25 C 0.0948(4) 0.8677(4) 0.3815(4) 0.0205 1.0000 Uani .
C26 C 0.0794(5) 0.9618(5) 0.5192(4) 0.0290 1.0000 Uani .
C27 C -0.0493(6) 0.7409(5) 0.3220(5) 0.0221 1.0000 Uani .
C28 C -0.1172(4) 0.6453(5) 0.4075(4) 0.0242 1.0000 Uani .
C29 C -0.2539(4) 0.5348(5) 0.3497(4) 0.0292 1.0000 Uani .
C30 C -0.3277(5) 0.5213(5) 0.2084(5) 0.0340 1.0000 Uani .
C31 C -0.2640(6) 0.6158(7) 0.1233(6) 0.0349 1.0000 Uani .
C32 C -0.1272(4) 0.7265(5) 0.1805(4) 0.0274 1.0000 Uani .
H31 H 0.3404 1.0837 0.2820 0.0270 1.0000 Uiso R
H41 H 0.3845 1.0216 0.4964 0.0201 1.0000 Uiso R
H62 H 0.1786 0.6608 0.2010 0.0230 1.0000 Uiso R
H61 H 0.3731 0.6700 0.2599 0.0235 1.0000 Uiso R
H72 H 0.2200 0.8906 0.1132 0.0302 1.0000 Uiso R
H71 H 0.3948 0.8351 0.1094 0.0301 1.0000 Uiso R
H81 H 0.2281 0.7312 0.5767 0.0205 1.0000 Uiso R
H91 H 0.5420 0.6631 0.5920 0.0219 1.0000 Uiso R
H101 H 0.6224 0.8209 0.4355 0.0270 1.0000 Uiso R
H142 H 0.6986 1.1823 0.8350 0.0560 1.0000 Uiso R
H143 H 0.5145 1.1464 0.7452 0.0559 1.0000 Uiso R
H141 H 0.5596 1.0907 0.8963 0.0561 1.0000 Uiso R
H153 H 0.8759 0.9670 0.8369 0.0571 1.0000 Uiso R
H151 H 0.7904 0.7958 0.7747 0.0572 1.0000 Uiso R
H152 H 0.7525 0.8822 0.9147 0.0570 1.0000 Uiso R
H161 H 0.1413 0.5038 0.3986 0.0240 1.0000 Uiso R
H221 H 0.2798 0.4414 0.9961 0.0520 1.0000 Uiso R
H222 H 0.3658 0.4047 0.8685 0.0518 1.0000 Uiso R
H223 H 0.3445 0.5767 0.9183 0.0522 1.0000 Uiso R
H251 H 0.0930 0.9402 0.3125 0.0259 1.0000 Uiso R
H261 H -0.0204 1.0070 0.5026 0.0430 1.0000 Uiso R
H262 H 0.0748 0.8917 0.5869 0.0432 1.0000 Uiso R
H263 H 0.1741 1.0398 0.5509 0.0433 1.0000 Uiso R
H281 H -0.0702 0.6580 0.5048 0.0304 1.0000 Uiso R
H291 H -0.2945 0.4653 0.4045 0.0361 1.0000 Uiso R
H301 H -0.4223 0.4512 0.1703 0.0380 1.0000 Uiso R
H311 H -0.3112 0.6047 0.0269 0.0346 1.0000 Uiso R
H321 H -0.0884 0.7931 0.1222 0.0335 1.0000 Uiso R
H171 H 0.3088 0.3933 0.3309 0.0382 1.0000 Uiso R
H231 H -0.0109 0.5194 0.9381 0.0538 1.0000 Uiso R
H232 H -0.0857 0.5371 0.7832 0.0538 1.0000 Uiso R
H233 H 0.0636 0.6542 0.8703 0.0538 1.0000 Uiso R
H211 H 0.0366 0.2367 0.8520 0.0824 1.0000 Uiso R
H212 H -0.0492 0.2637 0.7026 0.0824 1.0000 Uiso R
H213 H 0.1293 0.2225 0.7291 0.0824 1.0000 Uiso R

loop_
_atom_site_aniso_label
_atom_site_aniso_U_11
_atom_site_aniso_U_22
_atom_site_aniso_U_33
_atom_site_aniso_U_23
_atom_site_aniso_U_13
_atom_site_aniso_U_12
I1 0.02450(14) 0.02669(17) 0.02557(14) 0.00675(12) 0.00416(11) 0.00026(12)
I2 0.02352(14) 0.02604(17) 0.03137(16) 0.00913(13) 0.00926(11) -0.00078(12)
C3 0.0199(16) 0.0211(19) 0.0248(17) 0.0059(14) 0.0041(13) -0.0008(14)
C4 0.0153(15) 0.0189(18) 0.0199(16) 0.0005(13) 0.0043(12) -0.0030(13)
N5 0.0159(13) 0.0157(15) 0.0184(13) 0.0008(11) 0.0027(10) 0.0003(11)
C6 0.0213(16) 0.0225(19) 0.0159(16) -0.0030(13) 0.0036(12) -0.0011(14)
C7 0.031(2) 0.028(2) 0.0194(17) 0.0029(15) 0.0072(15) -0.0030(16)
C8 0.0158(15) 0.0194(18) 0.0194(16) 0.0051(13) 0.0020(12) 0.0009(13)
C9 0.0178(16) 0.0169(19) 0.0246(17) 0.0032(14) -0.0006(13) 0.0005(14)
C10 0.0162(16) 0.0215(19) 0.0254(17) 0.0027(14) 0.0011(13) -0.0005(14)
O11 0.0278(14) 0.0285(17) 0.0192(13) 0.0004(11) 0.0005(11) -0.0068(12)
C12 0.0273(19) 0.024(2) 0.0242(18) 0.0044(15) -0.0008(14) -0.0035(15)
O13 0.0204(13) 0.0310(17) 0.0253(14) 0.0044(12) -0.0008(10) -0.0047(11)
C14 0.040(2) 0.033(3) 0.035(2) -0.0014(18) 0.0004(18) -0.0003(19)
C15 0.037(2) 0.034(3) 0.042(2) 0.011(2) -0.0123(18) -0.0009(19)
C16 0.0165(15) 0.0179(18) 0.0236(17) 0.0020(13) 0.0074(12) 0.0023(13)
O17 0.0224(12) 0.0213(14) 0.0311(14) 0.0016(10) 0.0120(10) 0.0047(10)
C18 0.0183(16) 0.0216(19) 0.0243(17) 0.0037(14) 0.0040(13) 0.0010(14)
O19 0.0293(15) 0.0238(15) 0.0263(14) 0.0087(11) 0.0123(11) 0.0081(12)
C20 0.033(2) 0.025(2) 0.0195(17) 0.0053(15) 0.0091(15) 0.0040(17)
C21 0.051(3) 0.033(3) 0.029(2) 0.0037(19) 0.0164(19) -0.012(2)
C22 0.038(2) 0.047(3) 0.028(2) 0.0008(19) 0.0051(17) 0.005(2)
C23 0.046(3) 0.053(3) 0.036(2) 0.010(2) 0.020(2) 0.020(2)
O24 0.0401(16) 0.0291(16) 0.0379(16) 0.0141(13) 0.0156(13) 0.0149(14)
C25 0.0173(16) 0.0197(19) 0.0247(17) 0.0042(14) 0.0031(13) 0.0049(14)
C26 0.0240(18) 0.026(2) 0.036(2) -0.0047(16) 0.0074(15) 0.0053(16)
C27 0.0163(19) 0.021(2) 0.027(2) 0.0010(17) 0.0042(15) -0.0019(16)
C28 0.0199(17) 0.025(2) 0.0306(19) 0.0076(15) 0.0071(14) 0.0075(15)
C29 0.0200(17) 0.023(2) 0.047(2) 0.0083(17) 0.0122(16) 0.0047(15)
C30 0.0173(18) 0.027(2) 0.052(3) -0.0026(19) 0.0027(16) -0.0022(16)
C31 0.022(2) 0.042(3) 0.032(2) 0.000(2) -0.0063(17) -0.002(2)
C32 0.0222(18) 0.032(2) 0.0272(19) 0.0071(16) 0.0016(14) 0.0030(16)

loop_
_atom_type_symbol
_atom_type_scat_dispersion_real
_atom_type_scat_dispersion_imag
_atom_type_scat_Cromer_Mann_a1
_atom_type_scat_Cromer_Mann_b1
_atom_type_scat_Cromer_Mann_a2
_atom_type_scat_Cromer_Mann_b2
_atom_type_scat_Cromer_Mann_a3
_atom_type_scat_Cromer_Mann_b3
_atom_type_scat_Cromer_Mann_a4
_atom_type_scat_Cromer_Mann_b4
_atom_type_scat_Cromer_Mann_c
_atom_type_scat_source
C 0.0033 0.0016 2.3100 20.8439 1.0200 10.2075 1.5886 0.5687 0.8650 51.6512 0.2156 'International Tables Vol C 4.2.6.8 and 6.1.1.4'
H 0.0000 0.0000 0.4930 10.5109 0.3229 26.1257 0.1402 3.1424 0.0408 57.7998 0.0030 'International Tables Vol C 4.2.6.8 and 6.1.1.4'
I -0.4742 1.8119 20.1472 4.3470 18.9949 0.3814 7.5138 27.7660 2.2735 66.8776 4.0712 'International Tables Vol C 4.2.6.8 and 6.1.1.4'
N 0.0061 0.0033 12.2126 0.0057 3.1322 9.8933 2.0125 28.9975 1.1663 0.5826 -11.5290 'International Tables Vol C 4.2.6.8 and 6.1.1.4'
O 0.0106 0.0060 3.0485 13.2771 2.2868 5.7011 1.5463 0.3239 0.8670 32.9089 0.2508 'International Tables Vol C 4.2.6.8 and 6.1.1.4'

loop_
_geom_angle_atom_site_label_1
_geom_angle_atom_site_label_2
_geom_angle_atom_site_label_3
_geom_angle
_geom_angle_publ_flag
I2 C3 C4 113.7(2) yes
I2 C3 C7 112.9(2) yes
C4 C3 C7 106.5(3) yes
I2 C3 H31 107.1 no
C4 C3 H31 107.8 no
C7 C3 H31 108.7 no
C3 C4 N5 104.0(3) yes
C3 C4 C10 120.4(3) yes
N5 C4 C10 103.3(3) yes
C3 C4 H41 109.9 no
N5 C4 H41 109.5 no
C10 C4 H41 108.9 no
C4 N5 C6 101.4(2) yes
C4 N5 C8 106.7(2) yes
C6 N5 C8 113.4(3) yes
C4 N5 C25 110.5(3) yes
C6 N5 C25 110.6(3) yes
C8 N5 C25 113.5(2) yes
N5 C6 C7 105.0(3) yes
N5 C6 H62 109.9 no
C7 C6 H62 112.5 no
N5 C6 H61 109.4 no
C7 C6 H61 108.9 no
H62 C6 H61 110.8 no
C3 C7 C6 105.0(3) yes
C3 C7 H72 110.9 no
C6 C7 H72 112.5 no
C3 C7 H71 109.1 no
C6 C7 H71 109.3 no
H72 C7 H71 109.9 no
N5 C8 C9 105.0(3) yes
N5 C8 C16 116.4(3) yes
C9 C8 C16 113.4(3) yes
N5 C8 H81 105.2 no
C9 C8 H81 108.3 no
C16 C8 H81 108.1 no
C8 C9 C10 108.4(3) yes
C8 C9 O11 108.5(3) yes
C10 C9 O11 101.6(3) yes
C8 C9 H91 113.4 no
C10 C9 H91 111.2 no
O11 C9 H91 113.0 no
C4 C10 C9 104.1(3) yes
C4 C10 O13 111.4(3) yes
C9 C10 O13 105.1(3) yes
C4 C10 H101 116.1 no
C9 C10 H101 114.9 no
O13 C10 H101 104.8 no
C9 O11 C12 107.6(3) yes
O11 C12 O13 105.2(3) yes
O11 C12 C14 108.1(3) yes
O13 C12 C14 110.2(3) yes
O11 C12 C15 110.9(3) yes
O13 C12 C15 108.6(3) yes
C14 C12 C15 113.5(4) yes
C12 O13 C10 108.7(3) yes
C12 C14 H142 108.6 no
C12 C14 H143 107.8 no
H142 C14 H143 110.1 no
C12 C14 H141 108.8 no
H142 C14 H141 110.2 no
H143 C14 H141 111.3 no
C12 C15 H153 109.8 no
C12 C15 H151 109.3 no
H153 C15 H151 109.5 no
C12 C15 H152 107.9 no
H153 C15 H152 109.6 no
H151 C15 H152 110.7 no
C8 C16 O17 111.3(3) yes
C8 C16 C18 109.9(3) yes
O17 C16 C18 109.5(3) yes
C8 C16 H161 108.8 no
O17 C16 H161 108.9 no
C18 C16 H161 108.3 no
C16 O17 H171 102.0 no
C16 C18 O19 110.4(3) yes
C16 C18 O24 123.3(3) yes
O19 C18 O24 126.3(3) yes
C18 O19 C20 121.1(3) yes
O19 C20 C21 110.6(3) yes
O19 C20 C22 109.1(3) yes
C21 C20 C22 112.6(4) yes
O19 C20 C23 102.3(3) yes
C21 C20 C23 111.3(4) yes
C22 C20 C23 110.4(4) yes
C20 C21 H211 111.5 no
C20 C21 H212 111.2 no
H211 C21 H212 109.5 no
C20 C21 H213 105.6 no
H211 C21 H213 109.5 no
H212 C21 H213 109.5 no
C20 C22 H221 110.6 no
C20 C22 H222 107.7 no
H221 C22 H222 109.0 no
C20 C22 H223 110.3 no
H221 C22 H223 110.5 no
H222 C22 H223 108.6 no
C20 C23 H231 109.3 no
C20 C23 H232 109.3 no
H231 C23 H232 109.5 no
C20 C23 H233 109.8 no
H231 C23 H233 109.5 no
H232 C23 H233 109.5 no
N5 C25 C26 112.9(3) yes
N5 C25 C27 111.7(3) yes
C26 C25 C27 113.0(3) yes
N5 C25 H251 105.8 no
C26 C25 H251 106.3 no
C27 C25 H251 106.5 no
C25 C26 H261 108.7 no
C25 C26 H262 107.7 no
H261 C26 H262 109.9 no
C25 C26 H263 108.7 no
H261 C26 H263 111.4 no
H262 C26 H263 110.4 no
C25 C27 C28 122.1(4) yes
C25 C27 C32 119.3(4) yes
C28 C27 C32 118.4(4) yes
C27 C28 C29 120.3(4) yes
C27 C28 H281 119.5 no
C29 C28 H281 120.2 no
C28 C29 C30 120.2(4) yes
C28 C29 H291 120.7 no
C30 C29 H291 119.0 no
C29 C30 C31 120.2(4) yes
C29 C30 H301 120.5 no
C31 C30 H301 119.2 no
C30 C31 C32 119.9(4) yes
C30 C31 H311 120.6 no
C32 C31 H311 119.6 no
C27 C32 C31 121.0(4) yes
C27 C32 H321 120.2 no
C31 C32 H321 118.8 no

loop_
_geom_bond_atom_site_label_1
_geom_bond_atom_site_label_2
_geom_bond_distance
_geom_bond_publ_flag
I2 C3 2.165(3) yes
C3 C4 1.529(5) yes
C3 C7 1.545(5) yes
C3 H31 0.979 no
C4 N5 1.541(4) yes
C4 C10 1.539(5) yes
C4 H41 0.986 no
N5 C6 1.525(4) yes
N5 C8 1.542(4) yes
N5 C25 1.558(4) yes
C6 C7 1.519(5) yes
C6 H62 0.973 no
C6 H61 0.970 no
C7 H72 0.970 no
C7 H71 0.978 no
C8 C9 1.530(4) yes
C8 C16 1.525(5) yes
C8 H81 0.993 no
C9 C10 1.521(5) yes
C9 O11 1.429(4) yes
C9 H91 0.983 no
C10 O13 1.416(5) yes
C10 H101 0.991 no
O11 C12 1.431(5) yes
C12 O13 1.452(4) yes
C12 C14 1.517(6) yes
C12 C15 1.505(5) yes
C14 H142 0.969 no
C14 H143 0.967 no
C14 H141 0.970 no
C15 H153 0.963 no
C15 H151 0.970 no
C15 H152 0.957 no
C16 O17 1.409(4) yes
C16 C18 1.535(5) yes
C16 H161 0.995 no
O17 H171 0.832 no
C18 O19 1.340(4) yes
C18 O24 1.192(5) yes
O19 C20 1.486(4) yes
C20 C21 1.512(6) yes
C20 C22 1.511(6) yes
C20 C23 1.522(6) yes
C21 H211 0.950 no
C21 H212 0.950 no
C21 H213 0.950 no
C22 H221 0.966 no
C22 H222 0.967 no
C22 H223 0.962 no
C23 H231 0.950 no
C23 H232 0.950 no
C23 H233 0.950 no
C25 C26 1.525(5) yes
C25 C27 1.510(6) yes
C25 H251 0.980 no
C26 H261 0.956 no
C26 H262 0.958 no
C26 H263 0.957 no
C27 C28 1.403(6) yes
C27 C32 1.389(6) yes
C28 C29 1.385(5) yes
C28 H281 0.941 no
C29 C30 1.381(6) yes
C29 H291 0.936 no
C30 C31 1.377(7) yes
C30 H301 0.926 no
C31 C32 1.386(7) yes
C31 H311 0.935 no
C32 H321 0.938 no

loop_
_geom_hbond_atom_site_label_D
_geom_hbond_atom_site_label_H
_geom_hbond_atom_site_label_A
_geom_hbond_angle_DHA
_geom_hbond_distance_DH
_geom_hbond_distance_HA
_geom_hbond_distance_DA
_geom_hbond_publ_flag
C21 H213 O24 125 0.95 2.34 2.984(6) yes
